data_2015962
loop_
_publ_author_name
'Kaliyaperumal Thanigaimani'
'Packianathan Thomas Muthiah'
'Daniel E. Lynch'

_publ_section_title
;
 Hydrogen-bonded supramolecular motifs in
 2-amino-4,6-dimethoxypyrimidinium 4-hydroxybenzoate monohydrate,
 2-amino-4,6-dimethoxypyrimidinium 6-carboxypyridine-2-carboxylate
 monohydrate and 2-amino-4,6-dimethoxypyrimidinium hydrogen
 (2<i>R</i>,3<i>R</i>)-tartrate 2-amino-4,6-dimethoxypyrimidine
;
_journal_coeditor_code OB3031
_journal_issue 5
_journal_name_full 'Acta Crystallographica Section C'
_journal_page_first o295
_journal_page_last o300
_journal_paper_doi 10.1107/S0108270107005677
_journal_volume 63
_journal_year 2007
_chemical_formula_iupac 'C6 H10 N3 O2 +, C7 H4 N O4 -, H2 O'
_chemical_formula_moiety 'C6 H10 N3 O2 +, C7 H4 N O4 -, H2 O'
_chemical_formula_sum 'C13 H16 N4 O7'
_chemical_formula_weight 340.30
_chemical_name_systematic
;
2-amino-4,6-dimethoxypyrimidinium 6-carboxypyridine-2-carboxylate monohydrate
;
_space_group_IT_number 2
_symmetry_cell_setting triclinic
_symmetry_space_group_name_Hall '-P 1'
_symmetry_space_group_name_H-M 'P -1'
_atom_sites_solution_hydrogens geom
_atom_sites_solution_primary direct
_atom_sites_solution_secondary difmap
_cell_angle_alpha 82.558(5)
_cell_angle_beta 88.133(4)
_cell_angle_gamma 75.075(5)
_cell_formula_units_Z 2
_cell_length_a 6.8247(6)
_cell_length_b 7.9273(5)
_cell_length_c 14.4038(10)
_cell_measurement_reflns_used 3384
_cell_measurement_temperature 120
_cell_measurement_theta_max 27.6
_cell_measurement_theta_min 3.2
_cell_volume 746.63(10)
_computing_cell_refinement 'DENZO and COLLECT'
_computing_data_collection 'DENZO (Otwinowski & Minor, 1997) and COLLECT (Hooft, 1998)'
_computing_data_reduction 'DENZO and COLLECT'
_computing_molecular_graphics 'PLATON (Spek, 2003)'
_computing_publication_material PLATON
_computing_structure_refinement 'SHELXL97 (Sheldrick, 1997)'
_computing_structure_solution 'SHELXS97 (Sheldrick, 1997)'
_diffrn_ambient_temperature 120
_diffrn_measured_fraction_theta_full 0.980
_diffrn_measured_fraction_theta_max 0.980
_diffrn_measurement_device_type 'Bruker--Nonius KappaCCD area-detector'
_diffrn_measurement_method '\f and \w'
_diffrn_radiation_monochromator graphite
_diffrn_radiation_source 'Bruker--Nonius FR591 rotating anode'
_diffrn_radiation_type MoK\a
_diffrn_radiation_wavelength 0.71073
_diffrn_reflns_av_R_equivalents 0.0616
_diffrn_reflns_av_sigmaI/netI 0.0556
_diffrn_reflns_limit_h_max 8
_diffrn_reflns_limit_h_min -8
_diffrn_reflns_limit_k_max 10
_diffrn_reflns_limit_k_min -10
_diffrn_reflns_limit_l_max 18
_diffrn_reflns_limit_l_min -18
_diffrn_reflns_number 14555
_diffrn_reflns_reduction_process ' ?'
_diffrn_reflns_theta_full 27.58
_diffrn_reflns_theta_max 27.58
_diffrn_reflns_theta_min 3.19
_exptl_absorpt_coefficient_mu 0.125
_exptl_absorpt_correction_type none
_exptl_crystal_colour colourless
_exptl_crystal_density_diffrn 1.514
_exptl_crystal_density_method 'Not Measured'
_exptl_crystal_description plate-like
_exptl_crystal_F_000 356
_exptl_crystal_size_max 0.40
_exptl_crystal_size_mid 0.25
_exptl_crystal_size_min 0.10
_refine_diff_density_max 0.528
_refine_diff_density_min -0.622
_refine_ls_extinction_coef 0.090(13)
_refine_ls_extinction_expression FC^*^=KFC[1+0.001XFC^2^\L^3^/SIN(2\Q)]^-1/4^
_refine_ls_extinction_method SHELXL97
_refine_ls_goodness_of_fit_ref 1.065
_refine_ls_hydrogen_treatment constr
_refine_ls_matrix_type full
_refine_ls_number_parameters 221
_refine_ls_number_reflns 3384
_refine_ls_number_restraints 3
_refine_ls_restrained_S_all 1.066
_refine_ls_R_factor_all 0.0930
_refine_ls_R_factor_gt 0.0644
_refine_ls_shift/su_max 0.000
_refine_ls_shift/su_mean 0.000
_refine_ls_structure_factor_coef Fsqd
_refine_ls_weighting_details 'calc w=1/[\s^2^(Fo^2^)+(0.1080P)^2^+0.0561P] where P=(Fo^2^+2Fc^2^)/3'
_refine_ls_weighting_scheme calc
_refine_ls_wR_factor_gt 0.1560
_refine_ls_wR_factor_ref 0.1745
_reflns_number_gt 2397
_reflns_number_total 3384
_reflns_threshold_expression I>2\s(I)
_cod_data_source_file ob3031.cif
_cod_data_source_block II
_cod_database_code 2015962
_cod_database_fobs_code 2015962

loop_
_symmetry_equiv_pos_as_xyz
x,y,z
-x,-y,-z

loop_
_atom_site_aniso_label
_atom_site_aniso_U_11
_atom_site_aniso_U_22
_atom_site_aniso_U_33
_atom_site_aniso_U_12
_atom_site_aniso_U_13
_atom_site_aniso_U_23
O1 0.0364(8) 0.0249(7) 0.0195(7) -0.0033(6) -0.0066(6) -0.0052(5)
O2 0.0388(8) 0.0217(7) 0.0187(7) -0.0023(6) -0.0025(6) -0.0093(5)
N1 0.0296(8) 0.0192(8) 0.0183(8) -0.0020(6) -0.0041(6) -0.0048(6)
N2 0.0381(10) 0.0223(8) 0.0204(9) -0.0020(7) -0.0053(7) -0.0072(6)
N3 0.0297(9) 0.0233(8) 0.0215(8) -0.0046(7) -0.0023(7) -0.0068(6)
C2 0.0268(10) 0.0237(10) 0.0201(10) -0.0069(8) -0.0007(8) -0.0069(7)
C4 0.0281(10) 0.0226(9) 0.0204(10) -0.0064(8) -0.0003(8) -0.0039(8)
C5 0.0311(10) 0.0210(9) 0.0221(10) -0.0042(8) -0.0008(8) -0.0065(7)
C6 0.0256(10) 0.0252(10) 0.0210(10) -0.0056(8) 0.0012(7) -0.0091(7)
C7 0.0395(11) 0.0319(11) 0.0190(10) -0.0066(9) -0.0052(8) -0.0068(8)
C8 0.0400(11) 0.0244(10) 0.0221(10) -0.0022(8) -0.0009(8) -0.0112(8)
O3 0.0487(9) 0.0248(7) 0.0211(7) -0.0032(6) -0.0068(6) -0.0097(6)
O4 0.0418(8) 0.0226(7) 0.0219(7) 0.0003(6) -0.0058(6) -0.0074(5)
O5 0.0457(9) 0.0387(8) 0.0183(8) -0.0071(7) -0.0053(6) -0.0062(6)
O6 0.0507(9) 0.0312(8) 0.0207(7) -0.0069(7) -0.0047(7) -0.0097(6)
N4 0.0281(9) 0.0242(8) 0.0183(8) -0.0058(7) 0.0004(6) -0.0059(6)
C9 0.0271(10) 0.0243(10) 0.0192(10) -0.0054(8) 0.0007(7) -0.0054(7)
C10 0.0366(11) 0.0243(10) 0.0223(10) -0.0046(8) 0.0004(8) -0.0096(8)
C11 0.0412(12) 0.0226(10) 0.0298(11) -0.0014(9) -0.0020(9) -0.0031(8)
C12 0.0338(11) 0.0301(11) 0.0211(10) -0.0045(8) -0.0028(8) -0.0019(8)
C13 0.0270(10) 0.0297(10) 0.0206(10) -0.0070(8) -0.0001(8) -0.0063(8)
C14 0.0301(10) 0.0222(9) 0.0200(9) -0.0062(8) -0.0023(8) -0.0066(7)
C15 0.0276(10) 0.0324(11) 0.0215(10) -0.0069(8) -0.0009(8) -0.0059(8)
O1W 0.0894(14) 0.0365(9) 0.0303(9) 0.0106(9) -0.0165(9) -0.0173(7)

loop_
_atom_site_type_symbol
_atom_site_label
_atom_site_fract_x
_atom_site_fract_y
_atom_site_fract_z
_atom_site_U_iso_or_equiv
_atom_site_thermal_displace_type
_atom_site_calc_flag
_atom_site_refinement_flags
_atom_site_occupancy
O O1 0.9563(2) -0.25025(17) 1.16681(9) 0.0274(4) Uani . . 1.000
O O2 0.7551(2) -0.17070(16) 0.84995(9) 0.0267(4) Uani . . 1.000
N N1 0.6917(2) 0.04888(19) 0.93715(11) 0.0228(5) Uani . . 1.000
N N2 0.6231(2) 0.2887(2) 1.01707(11) 0.0275(5) Uani . . 1.000
N N3 0.7901(2) 0.0229(2) 1.09597(11) 0.0248(5) Uani . . 1.000
C C2 0.7029(3) 0.1180(2) 1.01778(13) 0.0231(6) Uani . . 1.000
C C4 0.8653(3) -0.1477(2) 1.09173(13) 0.0236(6) Uani . . 1.000
C C5 0.8596(3) -0.2310(2) 1.01190(13) 0.0248(6) Uani . . 1.000
C C6 0.7729(3) -0.1246(2) 0.93434(13) 0.0236(6) Uani . . 1.000
C C7 0.9634(3) -0.1690(3) 1.25092(14) 0.0302(6) Uani . . 1.000
C C8 0.8446(3) -0.3522(3) 0.83754(14) 0.0292(6) Uani . . 1.000
O O3 0.4188(2) 0.47450(17) 0.85149(9) 0.0319(4) Uani . . 1.000
O O4 0.5196(2) 0.22687(17) 0.78647(9) 0.0298(4) Uani . . 1.000
O O5 0.2275(2) 0.43641(19) 0.38006(9) 0.0346(5) Uani . . 1.000
O O6 0.3302(2) 0.19762(18) 0.48598(10) 0.0342(5) Uani . . 1.000
N N4 0.3479(2) 0.3902(2) 0.62073(11) 0.0234(5) Uani . . 1.000
C C9 0.3479(3) 0.4868(2) 0.69062(13) 0.0235(6) Uani . . 1.000
C C10 0.2774(3) 0.6692(2) 0.68014(14) 0.0277(6) Uani . . 1.000
C C11 0.2059(3) 0.7554(3) 0.59367(15) 0.0324(6) Uani . . 1.000
C C12 0.2036(3) 0.6579(3) 0.52110(14) 0.0291(6) Uani . . 1.000
C C13 0.2739(3) 0.4766(3) 0.53802(13) 0.0255(6) Uani . . 1.000
C C14 0.4354(3) 0.3896(2) 0.78357(13) 0.0238(5) Uani . . 1.000
C C15 0.2737(3) 0.3692(3) 0.45903(14) 0.0271(6) Uani . . 1.000
O O1W 0.6166(3) 0.0172(2) 0.63786(12) 0.0554(6) Uani . . 1.000
H H1 0.63360 0.11500 0.88850 0.0270 Uiso calc R 1.000
H H2A 0.62760 0.33760 1.06660 0.0330 Uiso calc R 1.000
H H2B 0.56660 0.35110 0.96700 0.0330 Uiso calc R 1.000
H H5 0.91190 -0.35150 1.01200 0.0300 Uiso calc R 1.000
H H7A 1.02810 -0.07450 1.23720 0.0450 Uiso calc R 1.000
H H7B 1.03890 -0.25510 1.29850 0.0450 Uiso calc R 1.000
H H7C 0.82800 -0.12380 1.27270 0.0450 Uiso calc R 1.000
H H8A 0.98720 -0.38130 0.85090 0.0440 Uiso calc R 1.000
H H8B 0.82500 -0.36940 0.77410 0.0440 Uiso calc R 1.000
H H8C 0.78130 -0.42680 0.87940 0.0440 Uiso calc R 1.000
H H6 0.34210 0.14480 0.43990 0.0510 Uiso calc R 1.000
H H10 0.27850 0.73180 0.73040 0.0330 Uiso calc R 1.000
H H11 0.15990 0.87750 0.58440 0.0390 Uiso calc R 1.000
H H12 0.15590 0.71280 0.46220 0.0350 Uiso calc R 1.000
H H1W 0.61800 0.00800 0.70470 0.0670 Uiso . R 1.000
H H2W 0.53550 0.12620 0.61940 0.0670 Uiso . R 1.000

loop_
_atom_type_symbol
_atom_type_description
_atom_type_scat_dispersion_real
_atom_type_scat_dispersion_imag
_atom_type_scat_source
O O 0.0106 0.0060 'International Tables Vol C Tables 4.2.6.8 and 6.1.1.4'
N N 0.0061 0.0033 'International Tables Vol C Tables 4.2.6.8 and 6.1.1.4'
H H 0.0000 0.0000 'International Tables Vol C Tables 4.2.6.8 and 6.1.1.4'
C C 0.0033 0.0016 'International Tables Vol C Tables 4.2.6.8 and 6.1.1.4'

loop_
_geom_angle_atom_site_label_1
_geom_angle_atom_site_label_2
_geom_angle_atom_site_label_3
_geom_angle
_geom_angle_publ_flag
C4 O1 C7 117.71(15) no
C6 O2 C8 116.85(14) no
C15 O6 H6 109.45 no
H1W O1W H2W 104.58 no
C2 N1 C6 119.25(15) yes
C2 N3 C4 115.98(16) yes
C6 N1 H1 120.41 no
C2 N1 H1 120.35 no
C2 N2 H2A 120.05 no
H2A N2 H2B 119.94 no
C2 N2 H2B 120.02 no
C9 N4 C13 117.15(17) yes
N2 C2 N3 119.34(16) no
N1 C2 N3 123.48(15) no
N1 C2 N2 117.17(16) no
O1 C4 C5 116.16(14) no
N3 C4 C5 124.59(17) no
O1 C4 N3 119.24(16) no
C4 C5 C6 115.95(15) no
N1 C6 C5 120.71(16) no
O2 C6 C5 127.33(15) no
O2 C6 N1 111.96(15) no
C4 C5 H5 122.06 no
C6 C5 H5 121.99 no
O1 C7 H7A 109.51 no
O1 C7 H7B 109.45 no
O1 C7 H7C 109.45 no
H7A C7 H7B 109.45 no
H7A C7 H7C 109.50 no
H7B C7 H7C 109.47 no
O2 C8 H8C 109.48 no
O2 C8 H8B 109.49 no
H8B C8 H8C 109.48 no
H8A C8 H8B 109.43 no
H8A C8 H8C 109.44 no
O2 C8 H8A 109.50 no
C10 C9 C14 119.72(16) no
N4 C9 C14 117.18(14) no
N4 C9 C10 123.07(17) no
C9 C10 C11 118.64(18) no
C10 C11 C12 119.1(2) no
C11 C12 C13 118.51(19) no
N4 C13 C12 123.55(19) no
C12 C13 C15 118.89(18) no
N4 C13 C15 117.53(19) no
O4 C14 C9 117.30(15) no
O3 C14 O4 124.73(17) no
O3 C14 C9 117.96(14) no
O6 C15 C13 112.86(17) no
O5 C15 O6 125.0(2) no
O5 C15 C13 122.2(2) no
C11 C10 H10 120.68 no
C9 C10 H10 120.68 no
C10 C11 H11 120.46 no
C12 C11 H11 120.49 no
C11 C12 H12 120.73 no
C13 C12 H12 120.76 no

loop_
_geom_bond_atom_site_label_1
_geom_bond_atom_site_label_2
_geom_bond_distance
_geom_bond_publ_flag
O1 C4 1.331(2) no
O1 C7 1.452(2) no
O2 C6 1.332(2) no
O2 C8 1.443(3) no
O3 C14 1.244(2) yes
O4 C14 1.266(2) yes
O5 C15 1.207(2) yes
O6 C15 1.324(3) yes
O6 H6 0.8206 no
O1W H1W 0.9562 no
O1W H2W 0.9096 no
N1 C6 1.349(2) yes
N1 C2 1.359(2) yes
N2 C2 1.321(2) yes
N3 C2 1.335(2) yes
N3 C4 1.326(2) yes
N1 H1 0.8596 no
N2 H2B 0.8608 no
N2 H2A 0.8599 no
N4 C13 1.339(2) yes
N4 C9 1.341(2) yes
C4 C5 1.404(3) no
C5 C6 1.361(3) no
C5 H5 0.9295 no
C7 H7A 0.9600 no
C7 H7B 0.9601 no
C7 H7C 0.9594 no
C8 H8C 0.9603 no
C8 H8B 0.9597 no
C8 H8A 0.9604 no
C9 C14 1.513(3) no
C9 C10 1.391(2) no
C10 C11 1.380(3) no
C11 C12 1.381(3) no
C12 C13 1.385(3) no
C13 C15 1.507(3) no
C10 H10 0.9305 no
C11 H11 0.9306 no
C12 H12 0.9298 no

loop_
_geom_hbond_atom_site_label_D
_geom_hbond_atom_site_label_H
_geom_hbond_atom_site_label_A
_geom_hbond_site_symmetry_A
_geom_hbond_distance_DH
_geom_hbond_distance_HA
_geom_hbond_distance_DA
_geom_hbond_angle_DHA
_geom_hbond_publ_flag
N1 H1 O4 . 0.86 1.71 2.569(2) 174 yes
N2 H2A O3 2_667 0.86 1.97 2.793(2) 159 yes
N2 H2B O3 . 0.86 1.98 2.837(2) 173 yes
O1W H1W O2 . 0.96 2.44 3.275(2) 146 yes
O1W H1W O4 . 0.96 2.17 2.836(2) 125 yes
O1W H2W O6 . 0.91 2.34 2.946(2) 124 yes
O1W H2W N4 . 0.91 2.16 3.035(2) 162 yes
O6 H6 O1W 2_656 0.82 1.77 2.577(2) 165 yes
C7 H7B O5 1_646 0.96 2.60 3.507(3) 158 yes
C8 H8B O5 2_656 0.96 2.41 3.365(2) 175 yes

loop_
_geom_torsion_atom_site_label_1
_geom_torsion_atom_site_label_2
_geom_torsion_atom_site_label_3
_geom_torsion_atom_site_label_4
_geom_torsion
_geom_torsion_publ_flag
C7 O1 C4 N3 1.6(3) no
C7 O1 C4 C5 -179.43(17) no
C8 O2 C6 N1 177.39(16) no
C8 O2 C6 C5 -2.8(3) no
C6 N1 C2 N2 179.37(17) no
C6 N1 C2 N3 -0.3(3) no
C2 N1 C6 O2 -178.08(16) no
C2 N1 C6 C5 2.1(3) no
C4 N3 C2 N1 -0.9(3) no
C2 N3 C4 O1 179.31(17) no
C2 N3 C4 C5 0.4(3) no
C4 N3 C2 N2 179.43(18) no
C9 N4 C13 C12 1.7(3) no
C9 N4 C13 C15 179.87(18) no
C13 N4 C9 C10 -0.7(3) no
C13 N4 C9 C14 -178.80(18) no
N3 C4 C5 C6 1.2(3) no
O1 C4 C5 C6 -177.74(18) no
C4 C5 C6 O2 177.75(19) no
C4 C5 C6 N1 -2.4(3) no
N4 C9 C14 O3 -173.15(18) no
N4 C9 C14 O4 6.5(3) no
C14 C9 C10 C11 177.41(19) no
C10 C9 C14 O4 -171.69(19) no
C10 C9 C14 O3 8.7(3) no
N4 C9 C10 C11 -0.7(3) no
C9 C10 C11 C12 1.1(3) no
C10 C11 C12 C13 -0.1(3) no
C11 C12 C13 C15 -179.47(19) no
C11 C12 C13 N4 -1.3(3) no
N4 C13 C15 O5 -173.08(19) no
C12 C13 C15 O6 -175.29(19) no
N4 C13 C15 O6 6.4(3) no
C12 C13 C15 O5 5.2(3) no

loop_
_cod_related_entry_id
_cod_related_entry_database
_cod_related_entry_code
1 ChemSpider 21133197
